data_7108859
loop_
_publ_author_name
'Ferguson, Alan'
'Squire, Marie A.'
'Siretanu, Diana'
'Mitcov, Dmitri'
'Mathoni\`ere, Corine'
'Cl\'erac, Rodolphe'
'Kruger, Paul E.'

_publ_section_title
;
 A face-capped [Fe~4~L~4~]^8+^ spin crossover tetrahedral cage.
;
_journal_coden_ASTM CHCOFS
_journal_issue 16
_journal_name_full
;
 Chemical Communications (Cambridge, United Kingdom)
;
_journal_page_first 1597
_journal_page_last 1599
_journal_paper_doi 10.1039/c3cc00012e
_journal_volume 49
_journal_year 2013
_chemical_formula_moiety 'C132 H95 Fe4 N48 O12, 8(B F4), 2(C6 H6)'
_chemical_formula_sum 'C144 H107 B8 F32 Fe4 N48 O12'
_chemical_formula_weight 3619.66
_space_group_crystal_system monoclinic
_space_group_IT_number 15
_space_group_name_Hall '-C 2yc'
_space_group_name_H-M_alt 'C 1 2/c 1'
_symmetry_space_group_name_Hall '-C 2yc'
_symmetry_space_group_name_H-M 'C 1 2/c 1'
_atom_sites_solution_hydrogens geom
_atom_sites_solution_primary direct
_atom_sites_solution_secondary difmap
_audit_creation_date 2012-07-11
_audit_creation_method
;
Olex2 1.2
(compiled May 9 2012 12:37:22, GUI svn.r4230)
;
_cell_angle_alpha 90.00
_cell_angle_beta 127.15(2)
_cell_angle_gamma 90.00
_cell_formula_units_Z 4
_cell_length_a 46.627(7)
_cell_length_b 15.8882(13)
_cell_length_c 40.415(5)
_cell_measurement_reflns_used 4153
_cell_measurement_temperature 293(2)
_cell_measurement_theta_max 29.5085
_cell_measurement_theta_min 2.5767
_cell_volume 23864(8)
_computing_cell_refinement
;
CrysAlisPro, Agilent Technologies,
Version 1.171.35.19 (release 27-10-2011 CrysAlis171 .NET)
(compiled Oct 27 2011,15:02:11)
;
_computing_data_collection
;
CrysAlisPro, Agilent Technologies,
Version 1.171.35.19 (release 27-10-2011 CrysAlis171 .NET)
(compiled Oct 27 2011,15:02:11)
;
_computing_data_reduction
;
CrysAlisPro, Agilent Technologies,
Version 1.171.35.19 (release 27-10-2011 CrysAlis171 .NET)
(compiled Oct 27 2011,15:02:11)
;
_computing_molecular_graphics
;
O. V. Dolomanov, L. J. Bourhis, R. J. Gildea, J. A. K. Howard and H. Puschmann,
OLEX2: a complete structure solution, refinement and analysis program.
J. Appl. Cryst. (2009). 42, 339-341.
;
_computing_publication_material
;
O. V. Dolomanov, L. J. Bourhis, R. J. Gildea, J. A. K. Howard and H. Puschmann,
OLEX2: a complete structure solution, refinement and analysis program.
J. Appl. Cryst. (2009). 42, 339-341.
;
_computing_structure_refinement
;
XLMP, G.M. Sheldrick, Acta Cryst.
(2008). A64, 112-122
;
_computing_structure_solution 'SHELXS-97 (Sheldrick, 2008)'
_diffrn_ambient_temperature 293(2)
_diffrn_detector_area_resol_mean 10.6501
_diffrn_measured_fraction_theta_full 0.992
_diffrn_measured_fraction_theta_max 0.992
_diffrn_measurement_details
;
1 omega -15.00 75.00 1.0000 135.0000
omega____ theta____ kappa____ phi______ frames
- 11.9433 57.0000 -90.0000 90
2 omega -67.00 26.00 1.0000 135.0000
omega____ theta____ kappa____ phi______ frames
- 11.9433 -77.0000 -30.0000 93
;
_diffrn_measurement_device_type 'SuperNova, Dual, Cu at zero, Atlas'
_diffrn_measurement_method '\w scans'
_diffrn_orient_matrix_UB_11 -0.0189371000
_diffrn_orient_matrix_UB_12 0.0018342000
_diffrn_orient_matrix_UB_13 -0.0110938000
_diffrn_orient_matrix_UB_21 0.0022870000
_diffrn_orient_matrix_UB_22 0.0001032000
_diffrn_orient_matrix_UB_23 0.0190214000
_diffrn_orient_matrix_UB_31 0.0007625000
_diffrn_orient_matrix_UB_32 0.0445847000
_diffrn_orient_matrix_UB_33 0.0003971000
_diffrn_radiation_monochromator mirror
_diffrn_radiation_type 'Mo K\a'
_diffrn_radiation_wavelength 0.7107
_diffrn_reflns_av_R_equivalents 0.1507
_diffrn_reflns_av_unetI/netI 0.2828
_diffrn_reflns_limit_h_max 46
_diffrn_reflns_limit_h_min -46
_diffrn_reflns_limit_k_max 14
_diffrn_reflns_limit_k_min -15
_diffrn_reflns_limit_l_max 40
_diffrn_reflns_limit_l_min -40
_diffrn_reflns_number 31491
_diffrn_reflns_theta_full 20.82
_diffrn_reflns_theta_max 20.82
_diffrn_reflns_theta_min 2.58
_diffrn_source 'SuperNova (Mo) X-ray Source'
_exptl_absorpt_coefficient_mu 0.314
_exptl_absorpt_correction_T_max 1.00000
_exptl_absorpt_correction_T_min 0.27421
_exptl_absorpt_correction_type multi-scan
_exptl_absorpt_process_details
;
CrysAlisPro, Agilent Technologies,
Version 1.171.35.19 (release 27-10-2011 CrysAlis171 .NET)
(compiled Oct 27 2011,15:02:11)
Empirical absorption correction using spherical harmonics,
implemented in SCALE3 ABSPACK scaling algorithm.
;
_exptl_crystal_colour red
_exptl_crystal_density_diffrn 1.007
_exptl_crystal_density_method 'not measured'
_exptl_crystal_description rod
_exptl_crystal_F_000 7340
_exptl_crystal_size_max 0.25
_exptl_crystal_size_mid 0.12
_exptl_crystal_size_min 0.08
_platon_squeeze_details
;
;
_refine_diff_density_max 0.760
_refine_diff_density_min -0.430
_refine_diff_density_rms 0.083
_refine_ls_extinction_method none
_refine_ls_goodness_of_fit_ref 0.919
_refine_ls_hydrogen_treatment constr
_refine_ls_matrix_type full
_refine_ls_number_parameters 894
_refine_ls_number_reflns 12411
_refine_ls_number_restraints 78
_refine_ls_restrained_S_all 0.920
_refine_ls_R_factor_all 0.2379
_refine_ls_R_factor_gt 0.1270
_refine_ls_shift/su_max 0.001
_refine_ls_shift/su_mean 0.000
_refine_ls_structure_factor_coef Fsqd
_refine_ls_weighting_details 'calc w=1/[\s^2^(Fo^2^)+(0.1616P)^2^+0.0000P] where P=(Fo^2^+2Fc^2^)/3'
_refine_ls_weighting_scheme calc
_refine_ls_wR_factor_gt 0.3073
_refine_ls_wR_factor_ref 0.3563
_reflns_number_gt 4267
_reflns_number_total 12411
_reflns_threshold_expression >2sigma(I)
_cod_data_source_file c3cc00012e.txt
_cod_data_source_block awf500rt-sr
_cod_original_cell_volume 23864(5)
_cod_database_code 7108859
_chemical_oxdiff_formula C150H100N48O12Fe4B8F32
_reflns_odcompleteness_completeness 98.24
_reflns_odcompleteness_iscentric 1
_reflns_odcompleteness_theta 26.32

loop_
_space_group_symop_id
_space_group_symop_operation_xyz
1 'x, y, z'
2 '-x, y, -z+1/2'
3 'x+1/2, y+1/2, z'
4 '-x+1/2, y+1/2, -z+1/2'
5 '-x, -y, -z'
6 'x, -y, z-1/2'
7 '-x+1/2, -y+1/2, -z'
8 'x+1/2, -y+1/2, z-1/2'

loop_
_atom_site_label
_atom_site_type_symbol
_atom_site_fract_x
_atom_site_fract_y
_atom_site_fract_z
_atom_site_U_iso_or_equiv
_atom_site_adp_type
_atom_site_occupancy
_atom_site_symmetry_multiplicity
_atom_site_calc_flag
_atom_site_refinement_flags
_atom_site_disorder_assembly
_atom_site_disorder_group
Fe1 Fe 0.40865(5) -0.13052(10) 0.53074(6) 0.0701(6) Uani 1 1 d . . .
Fe2 Fe 0.67614(4) 0.49974(10) 0.79502(6) 0.0795(7) Uani 1 1 d . . .
O1 O 0.51083(19) 0.3025(4) 0.6409(2) 0.071(2) Uani 1 1 d . . .
O2 O 0.4682(2) 0.4779(5) 0.6893(3) 0.078(2) Uani 1 1 d . . .
N3 N 0.4409(2) -0.1843(5) 0.5898(3) 0.061(3) Uani 1 1 d . . .
N4 N 0.4429(3) -0.0339(6) 0.5427(4) 0.068(3) Uani 1 1 d . . .
O5 O 0.3986(2) 0.2681(5) 0.6021(3) 0.082(3) Uani 1 1 d . . .
O6 O 0.5497(2) -0.1031(5) 0.7682(3) 0.075(2) Uani 1 1 d . . .
N7 N 0.7019(3) 0.5800(7) 0.8447(5) 0.105(4) Uani 1 1 d . . .
N8 N 0.6273(2) 0.5582(6) 0.7734(3) 0.064(3) Uani 1 1 d . . .
C9 C 0.6843(3) 0.2815(9) 0.8402(4) 0.084(4) Uani 1 1 d . . .
H9 H 0.7056 0.2919 0.8436 0.101 Uiso 1 1 calc R . .
N10 N 0.6541(3) 0.4022(5) 0.7502(4) 0.086(3) Uani 1 1 d . . .
C11 C 0.5542(3) -0.1219(7) 0.8056(4) 0.066(4) Uani 1 1 d . . .
O12 O 0.5647(2) 0.0767(4) 0.6942(3) 0.072(2) Uani 1 1 d . . .
N13 N 0.3849(4) -0.0838(7) 0.4747(4) 0.076(3) Uani 1 1 d . . .
C14 C 0.6740(3) 0.1988(7) 0.8366(4) 0.083(4) Uani 1 1 d . . .
H14 H 0.6874 0.1540 0.8376 0.099 Uiso 1 1 calc R . .
N15 N 0.5980(3) 0.0934(6) 0.7624(3) 0.0668(18) Uani 1 1 d U . .
N16 N 0.4549(3) 0.2791(6) 0.6201(4) 0.078(3) Uani 1 1 d . . .
N17 N 0.4915(2) 0.3928(6) 0.6660(3) 0.067(3) Uani 1 1 d . . .
N18 N 0.6448(3) 0.7024(7) 0.7218(4) 0.122(2) Uani 1 1 d . . .
H18 H 0.6296 0.7429 0.7095 0.146 Uiso 1 1 calc R . .
C19 C 0.4836(4) 0.3293(8) 0.6415(5) 0.075(4) Uani 1 1 d . . .
N20 N 0.4310(3) 0.3727(6) 0.6448(4) 0.070(3) Uani 1 1 d . . .
N21 N 0.3700(3) -0.2114(6) 0.5150(3) 0.0927(17) Uani 1 1 d . . .
C22 C 0.5326(4) 0.0451(8) 0.6548(4) 0.064(3) Uani 1 1 d . . .
O23 O 0.6318(2) 0.1065(5) 0.8340(3) 0.085(3) Uani 1 1 d . . .
N24 N 0.3770(2) -0.0595(5) 0.5409(3) 0.061(3) Uani 1 1 d . . .
C25 C 0.6058(4) 0.3072(8) 0.7320(4) 0.082(4) Uani 1 1 d . . .
H25 H 0.6224 0.2766 0.7559 0.098 Uiso 1 1 calc R . .
C26 C 0.4310(3) 0.3093(8) 0.6238(4) 0.064(3) Uani 1 1 d . . .
C27 C 0.5359(3) -0.0987(8) 0.8482(5) 0.070(4) Uani 1 1 d . . .
H27 H 0.5224 -0.0686 0.8542 0.084 Uiso 1 1 calc R . .
C28 C 0.5734(3) 0.0474(7) 0.7298(4) 0.0668(18) Uani 1 1 d U . .
C30 C 0.3958(3) 0.1870(8) 0.5869(6) 0.068(4) Uani 1 1 d . . .
N32 N 0.7229(4) 0.6156(8) 0.9106(5) 0.146(6) Uani 1 1 d . . .
H32 H 0.7287 0.6137 0.9352 0.176 Uiso 1 1 calc R . .
N33 N 0.5921(3) 0.0027(6) 0.8038(3) 0.069(3) Uani 1 1 d . . .
C34 C 0.5471(3) 0.3311(9) 0.6696(5) 0.075(4) Uani 1 1 d . . .
C36 C 0.3568(6) -0.1086(10) 0.4349(9) 0.125(7) Uani 1 1 d . . .
H36 H 0.3418 -0.1545 0.4282 0.150 Uiso 1 1 calc R . .
C37 C 0.5653(4) -0.0364(7) 0.7667(5) 0.068(4) Uani 1 1 d . . .
C40 C 0.3840(3) 0.0237(8) 0.5574(5) 0.065(3) Uani 1 1 d . . .
C41 C 0.4016(3) 0.1200(11) 0.6118(4) 0.085(4) Uani 1 1 d . . .
H41 H 0.4096 0.1303 0.6388 0.103 Uiso 1 1 calc R . .
C42 C 0.5358(3) -0.0277(8) 0.6397(4) 0.064(3) Uani 1 1 d . . .
H42 H 0.5572 -0.0579 0.6537 0.076 Uiso 1 1 calc R . .
N44 N 0.5557(2) -0.0173(5) 0.7297(3) 0.0668(18) Uani 1 1 d U . .
C45 C 0.3457(4) -0.1830(8) 0.5190(4) 0.0927(17) Uani 1 1 d . . .
C46 C 0.6166(4) 0.3770(7) 0.7215(5) 0.072(4) Uani 1 1 d . . .
C48 C 0.5024(4) 0.0943(7) 0.6355(5) 0.084(4) Uani 1 1 d . . .
H48 H 0.5020 0.1433 0.6478 0.100 Uiso 1 1 calc R . .
N49 N 0.3192(3) -0.2422(6) 0.5076(3) 0.0927(17) Uani 1 1 d . . .
H49 H 0.3018 -0.2382 0.5094 0.111 Uiso 1 1 calc R . .
N50 N 0.4337(3) -0.2145(5) 0.5226(3) 0.133(3) Uani 1 1 d G . .
C182 C 0.4534(3) -0.2709(7) 0.5567(3) 0.133(3) Uani 1 1 d G . .
N89 N 0.4658(2) -0.3380(5) 0.5452(3) 0.133(3) Uani 1 1 d G . .
H89 H 0.4784 -0.3803 0.5605 0.159 Uiso 1 1 calc R . .
C1F C 0.4538(3) -0.3231(6) 0.5040(3) 0.133(3) Uani 1 1 d G . .
H1F H 0.4581 -0.3573 0.4888 0.159 Uiso 1 1 calc R . .
C88 C 0.4339(3) -0.2468(7) 0.4900(3) 0.133(3) Uani 1 1 d G . .
H88 H 0.4230 -0.2222 0.4641 0.159 Uiso 1 1 calc R . .
C52 C 0.5338(3) -0.0765(7) 0.8142(4) 0.064(4) Uani 1 1 d . . .
H52 H 0.5192 -0.0323 0.7972 0.077 Uiso 1 1 calc R . .
C53 C 0.4635(4) 0.4109(6) 0.6665(4) 0.065(4) Uani 1 1 d . . .
C54 C 0.4736(3) -0.0033(8) 0.5805(4) 0.061(3) Uani 1 1 d . . .
C55 C 0.6670(4) 0.3453(7) 0.8393(4) 0.072(4) Uani 1 1 d . . .
N56 N 0.3835(4) -0.0011(8) 0.4301(5) 0.118(4) Uani 1 1 d . . .
H56 H 0.3899 0.0378 0.4209 0.141 Uiso 1 1 calc R . .
C57 C 0.4427(4) 0.4990(9) 0.6967(5) 0.075(4) Uani 1 1 d . . .
C58 C 0.7058(4) 0.5576(12) 0.8801(6) 0.097(6) Uani 1 1 d . . .
C59 C 0.5694(4) 0.2833(7) 0.7058(5) 0.084(4) Uani 1 1 d . . .
H59 H 0.5607 0.2386 0.7122 0.101 Uiso 1 1 calc R . .
C60 C 0.4736(4) 0.0692(7) 0.5986(4) 0.069(4) Uani 1 1 d . . .
H60 H 0.4529 0.1021 0.5846 0.082 Uiso 1 1 calc R . .
C62 C 0.3826(3) 0.1735(8) 0.5464(5) 0.082(4) Uani 1 1 d . . .
H62 H 0.3777 0.2189 0.5291 0.099 Uiso 0.50 1 calc PR . .
C68 C 0.5739(3) -0.1920(7) 0.8299(5) 0.089(5) Uani 1 1 d . . .
H68 H 0.5852 -0.2267 0.8224 0.107 Uiso 1 1 calc R . .
C70 C 0.3501(4) -0.1004(7) 0.5331(4) 0.0927(17) Uani 1 1 d . . .
H70 H 0.3339 -0.0763 0.5367 0.111 Uiso 1 1 calc R . .
C73 C 0.7291(5) 0.6815(12) 0.8912(8) 0.155(8) Uani 1 1 d . . .
H73 H 0.7407 0.7319 0.9040 0.186 Uiso 1 1 calc R . .
C74 C 0.4561(4) -0.2533(8) 0.5929(4) 0.083(4) Uani 1 1 d . . .
H74 H 0.4676 -0.2881 0.6161 0.099 Uiso 1 1 calc R . .
C75 C 0.4333(4) 0.0053(8) 0.5101(6) 0.071(4) Uani 1 1 d . . .
H75 H 0.4469 0.0499 0.5113 0.085 Uiso 1 1 calc R . .
C76 C 0.3273(3) -0.3072(8) 0.4931(4) 0.0927(17) Uani 1 1 d . . .
H76 H 0.3135 -0.3556 0.4812 0.111 Uiso 1 1 calc R . .
C77 C 0.5579(3) 0.3985(7) 0.6589(4) 0.068(4) Uani 1 1 d . . .
H77 H 0.5421 0.4273 0.6341 0.082 Uiso 1 1 calc R . .
N78 N 0.7211(2) 0.4541(7) 0.8072(4) 0.177(4) Uani 1 1 d G . .
C174 C 0.7118(2) 0.3877(7) 0.7788(4) 0.177(4) Uani 1 1 d G . .
N142 N 0.7435(3) 0.3627(6) 0.7839(4) 0.177(4) Uani 1 1 d G . .
H142 H 0.7450 0.3236 0.7703 0.213 Uiso 1 1 calc R . .
C18 C 0.7724(2) 0.4137(7) 0.8154(4) 0.177(4) Uani 1 1 d G . .
H18A H 0.7961 0.4106 0.8249 0.213 Uiso 1 1 calc R . .
C17 C 0.7585(3) 0.4701(7) 0.8298(4) 0.177(4) Uani 1 1 d G . .
H17 H 0.7716 0.5105 0.8504 0.213 Uiso 1 1 calc R . .
C79 C 0.6230(3) 0.2520(10) 0.8324(4) 0.087(4) Uani 1 1 d . . .
H79 H 0.6026 0.2419 0.8309 0.105 Uiso 1 1 calc R . .
N80 N 0.6705(3) 0.5910(8) 0.7556(4) 0.122(2) Uani 1 1 d . . .
C81 C 0.3547(5) -0.0546(15) 0.4070(6) 0.131(7) Uani 1 1 d . . .
H81 H 0.3374 -0.0544 0.3783 0.157 Uiso 1 1 calc R . .
C83 C 0.5043(4) -0.0544(7) 0.6011(5) 0.069(4) Uani 1 1 d . . .
H83 H 0.5039 -0.1054 0.5896 0.082 Uiso 1 1 calc R . .
C86 C 0.3768(3) 0.0939(9) 0.5318(5) 0.083(4) Uani 1 1 d . . .
H86 H 0.3680 0.0850 0.5044 0.100 Uiso 1 1 calc R . .
C87 C 0.6189(3) 0.6233(7) 0.7517(4) 0.073(4) Uani 1 1 d . . .
H87 H 0.5984 0.6548 0.7419 0.088 Uiso 1 1 calc R . .
C91 C 0.4457(3) 0.4529(8) 0.7271(5) 0.086(5) Uani 1 1 d . . .
H91 H 0.4622 0.4091 0.7402 0.103 Uiso 1 1 calc R . .
C94 C 0.6435(4) 0.6445(10) 0.7433(5) 0.122(2) Uani 1 1 d . . .
C97 C 0.5933(4) 0.4219(8) 0.6867(5) 0.086(4) Uani 1 1 d . . .
H97 H 0.6014 0.4697 0.6814 0.103 Uiso 1 1 calc R . .
C106 C 0.6062(4) 0.0660(8) 0.7977(5) 0.072(4) Uani 1 1 d . . .
C108 C 0.6417(4) 0.1884(7) 0.8312(4) 0.075(4) Uani 1 1 d . . .
C114 C 0.4186(4) 0.5627(7) 0.6758(5) 0.098(5) Uani 1 1 d . . .
H114 H 0.4172 0.5924 0.6550 0.118 Uiso 1 1 calc R . .
C119 C 0.6359(3) 0.3336(7) 0.8360(4) 0.083(4) Uani 1 1 d . . .
H119 H 0.6236 0.3796 0.8362 0.099 Uiso 1 1 calc R . .
C122 C 0.3958(3) 0.0365(8) 0.5977(5) 0.073(4) Uani 1 1 d . . .
H122 H 0.3997 -0.0084 0.6148 0.087 Uiso 1 1 calc R . .
C124 C 0.3996(5) -0.0219(10) 0.4697(7) 0.100(5) Uani 1 1 d . . .
N131 N 0.6791(3) 0.4288(8) 0.8401(4) 0.083(4) Uani 1 1 d . . .
C132 C 0.6919(4) 0.4693(10) 0.8729(7) 0.110(6) Uani 1 1 d . . .
H132 H 0.6927 0.4429 0.8941 0.132 Uiso 1 1 calc R . .
C136 C 0.6774(3) 0.3632(9) 0.7504(5) 0.118(6) Uani 1 1 d . . .
H136 H 0.6714 0.3195 0.7320 0.141 Uiso 1 1 calc R . .
C137 C 0.7161(5) 0.6611(11) 0.8533(6) 0.122(7) Uani 1 1 d . . .
H137 H 0.7162 0.6956 0.8348 0.146 Uiso 1 1 calc R . .
C145 C 0.6735(4) 0.6913(9) 0.7211(5) 0.122(2) Uani 1 1 d . . .
H145 H 0.6804 0.7239 0.7079 0.146 Uiso 1 1 calc R . .
C169 C 0.6894(4) 0.6212(9) 0.7442(5) 0.122(2) Uani 1 1 d . . .
H169 H 0.7106 0.5978 0.7509 0.146 Uiso 1 1 calc R . .
C1 C 0.4230(3) 0.4728(7) 0.7383(4) 0.074(4) Uani 1 1 d . . .
H1 H 0.4249 0.4441 0.7596 0.089 Uiso 1 1 calc R . .
C2 C 0.6024(3) 0.5376(7) 0.7836(4) 0.066(4) Uani 1 1 d . . .
F15 F 0.3903(4) 0.1518(10) 0.3338(5) 0.315(4) Uiso 1 1 d D . .
C4 C 0.3966(4) 0.5812(8) 0.6863(5) 0.095(5) Uani 1 1 d . . .
H4 H 0.3802 0.6251 0.6727 0.114 Uiso 1 1 calc R . .
C5 C 0.5572(3) -0.1635(8) 0.8741(5) 0.062(4) Uani 1 1 d . . .
C6 C 0.5765(4) -0.2097(8) 0.8663(4) 0.088(4) Uani 1 1 d . . .
H6 H 0.5913 -0.2526 0.8842 0.106 Uiso 1 1 calc R . .
C7 C 0.5239(4) 0.6034(9) 0.6716(7) 0.116(6) Uani 1 1 d . . .
H7 H 0.5162 0.5478 0.6647 0.139 Uiso 1 1 calc R . .
C8 C 0.5410(3) 0.7676(8) 0.6885(5) 0.083(4) Uani 1 1 d . . .
H8 H 0.5462 0.8246 0.6944 0.099 Uiso 1 1 calc R . .
C10 C 0.5480(4) 0.7281(12) 0.6624(6) 0.110(6) Uani 1 1 d . . .
H10 H 0.5578 0.7585 0.6517 0.132 Uiso 1 1 calc R . .
C12 C 0.5402(4) 0.6448(13) 0.6536(5) 0.115(5) Uani 1 1 d . . .
H12 H 0.5448 0.6156 0.6373 0.138 Uiso 1 1 calc R . .
C13 C 0.5201(4) 0.6456(10) 0.6978(5) 0.090(4) Uani 1 1 d . . .
H13 H 0.5122 0.6176 0.7112 0.108 Uiso 1 1 calc R . .
C15 C 0.5276(4) 0.7269(10) 0.7043(5) 0.101(5) Uani 1 1 d . . .
H15 H 0.5231 0.7561 0.7207 0.121 Uiso 1 1 calc R . .
C16 C 0.3585(3) -0.2924(7) 0.4983(4) 0.0927(17) Uani 1 1 d . . .
H16 H 0.3701 -0.3292 0.4920 0.111 Uiso 1 1 calc R . .
F5 F 0.7461(5) 0.3526(12) 0.5363(6) 0.369(5) Uiso 1 1 d D . .
F6 F 0.7651(5) 0.3484(12) 0.4990(6) 0.369(5) Uiso 1 1 d D . .
F8 F 0.7227(5) 0.4334(11) 0.4823(6) 0.369(5) Uiso 1 1 d D . .
F7 F 0.7783(5) 0.4544(11) 0.5375(6) 0.369(5) Uiso 1 1 d D . .
F16 F 0.3491(4) 0.1466(10) 0.3424(6) 0.315(4) Uiso 1 1 d D . .
F13 F 0.4019(4) 0.1085(10) 0.3921(5) 0.315(4) Uiso 1 1 d D . .
F14 F 0.3717(5) 0.0314(9) 0.3400(6) 0.315(4) Uiso 1 1 d D . .
B3 B 0.5000 0.190(3) 0.7500 0.444(11) Uiso 1 2 d SD . .
F22 F 0.4922(7) 0.2348(15) 0.7192(8) 0.444(11) Uiso 1 1 d D . .
F21 F 0.5276(7) 0.1432(14) 0.7617(9) 0.444(11) Uiso 1 1 d D . .
B4 B 0.7125(7) 0.2061(14) 0.6938(7) 0.281(7) Uiso 0.50 1 d PD A 1
F19 F 0.7106(8) 0.1264(13) 0.7005(9) 0.281(7) Uiso 0.50 1 d PD A 1
F17 F 0.7153(8) 0.2099(16) 0.6632(8) 0.281(7) Uiso 0.50 1 d PD A 1
F20 F 0.6833(6) 0.2469(16) 0.6820(9) 0.281(7) Uiso 0.50 1 d PD A 1
F18 F 0.7403(6) 0.2410(17) 0.7281(8) 0.281(7) Uiso 0.50 1 d PD A 1
F2 F 0.8026(7) 0.666(2) 0.7514(10) 0.351(10) Uiso 0.50 1 d PD B 2
F3 F 0.7612(10) 0.5685(16) 0.7232(12) 0.351(10) Uiso 0.50 1 d PD B 2
F1 F 0.7609(10) 0.667(2) 0.6864(9) 0.351(10) Uiso 0.50 1 d PD B 2
F4 F 0.7490(9) 0.6979(19) 0.7296(12) 0.351(10) Uiso 0.50 1 d PD B 2
F10 F 0.5158(7) 0.5385(16) 0.5709(9) 0.268(7) Uiso 0.50 1 d PD . .
F9 F 0.5728(6) 0.5344(16) 0.5941(7) 0.268(7) Uiso 0.50 1 d PD . .
F11 F 0.5317(7) 0.4672(14) 0.5403(8) 0.268(7) Uiso 0.50 1 d PD . .
F12 F 0.5325(7) 0.6026(14) 0.5394(8) 0.268(7) Uiso 0.50 1 d PD . .
B1 B 0.7519(6) 0.3975(14) 0.5135(7) 0.369(5) Uiso 1 1 d D . .
B6 B 0.5391(7) 0.5366(16) 0.5620(8) 0.268(7) Uiso 0.50 1 d PD . .
B2 B 0.7681(8) 0.6495(18) 0.7224(10) 0.351(10) Uiso 0.50 1 d PD B 2
B5 B 0.3781(6) 0.1100(13) 0.3514(7) 0.315(4) Uiso 1 1 d D . .

loop_
_atom_site_aniso_label
_atom_site_aniso_U_11
_atom_site_aniso_U_22
_atom_site_aniso_U_33
_atom_site_aniso_U_23
_atom_site_aniso_U_13
_atom_site_aniso_U_12
Fe1 0.0815(12) 0.0589(11) 0.0753(16) -0.0004(10) 0.0501(12) -0.0032(10)
Fe2 0.0698(12) 0.0607(11) 0.0980(17) 0.0025(11) 0.0454(12) -0.0074(9)
O1 0.061(5) 0.065(5) 0.081(7) -0.021(5) 0.039(5) -0.002(4)
O2 0.079(5) 0.060(5) 0.109(8) -0.018(5) 0.064(6) -0.015(4)
N3 0.070(6) 0.050(6) 0.054(8) -0.001(5) 0.032(6) -0.001(5)
N4 0.112(10) 0.061(7) 0.044(8) 0.005(6) 0.055(8) 0.004(7)
O5 0.066(6) 0.075(6) 0.110(8) -0.031(5) 0.056(6) -0.010(5)
O6 0.112(7) 0.073(5) 0.074(7) -0.017(5) 0.074(6) -0.027(5)
N7 0.091(8) 0.059(8) 0.128(13) -0.053(8) 0.047(9) -0.029(6)
N8 0.068(6) 0.050(6) 0.093(9) 0.018(6) 0.059(7) -0.001(5)
C9 0.049(7) 0.083(10) 0.109(12) 0.009(9) 0.041(8) -0.012(8)
N10 0.086(8) 0.051(6) 0.131(11) 0.006(6) 0.071(9) 0.005(6)
C11 0.062(8) 0.055(8) 0.086(12) -0.036(8) 0.047(9) -0.039(7)
O12 0.094(6) 0.064(5) 0.069(7) 0.000(5) 0.055(6) -0.019(5)
N13 0.086(8) 0.069(8) 0.047(9) 0.008(7) 0.027(8) 0.006(7)
C14 0.092(10) 0.049(8) 0.136(14) 0.012(8) 0.084(10) -0.003(7)
N15 0.088(5) 0.066(4) 0.061(5) -0.006(4) 0.052(4) -0.020(3)
N16 0.054(6) 0.075(7) 0.125(10) -0.017(7) 0.064(7) -0.013(6)
N17 0.074(7) 0.057(6) 0.109(9) -0.016(6) 0.076(7) 0.013(5)
N18 0.111(5) 0.146(6) 0.132(6) 0.042(5) 0.086(5) -0.018(4)
C19 0.100(11) 0.061(9) 0.107(13) 0.022(9) 0.085(11) 0.036(9)
N20 0.074(7) 0.029(5) 0.102(9) -0.020(6) 0.050(7) -0.007(5)
N21 0.099(4) 0.073(3) 0.111(5) -0.021(3) 0.066(4) -0.020(3)
C22 0.097(11) 0.056(8) 0.049(10) -0.013(8) 0.049(10) -0.040(9)
O23 0.114(7) 0.079(6) 0.052(7) 0.001(5) 0.044(6) -0.026(6)
N24 0.084(7) 0.049(6) 0.060(7) -0.001(5) 0.050(6) -0.003(5)
C25 0.075(10) 0.083(10) 0.085(12) 0.011(8) 0.047(9) -0.009(8)
C26 0.049(8) 0.061(8) 0.077(10) 0.004(8) 0.036(8) -0.004(7)
C27 0.079(9) 0.071(9) 0.076(11) -0.032(8) 0.055(9) -0.002(8)
C28 0.088(5) 0.066(4) 0.061(5) -0.006(4) 0.052(4) -0.020(3)
C30 0.057(8) 0.058(9) 0.099(13) -0.029(10) 0.053(9) -0.009(7)
N32 0.202(14) 0.099(10) 0.117(13) -0.076(10) 0.085(12) -0.088(10)
N33 0.071(7) 0.058(6) 0.069(8) 0.015(6) 0.038(7) -0.005(6)
C34 0.058(9) 0.076(9) 0.107(13) -0.037(9) 0.057(10) -0.037(8)
C36 0.137(17) 0.085(12) 0.14(2) 0.032(15) 0.079(19) 0.027(12)
C37 0.094(10) 0.052(8) 0.111(14) 0.008(9) 0.090(11) -0.010(7)
C40 0.062(8) 0.078(10) 0.076(12) -0.004(9) 0.053(9) 0.006(7)
C41 0.071(9) 0.116(13) 0.073(12) 0.010(11) 0.046(9) 0.021(9)
C42 0.068(9) 0.069(9) 0.060(10) 0.004(8) 0.042(9) -0.003(7)
N44 0.088(5) 0.066(4) 0.061(5) -0.006(4) 0.052(4) -0.020(3)
C45 0.099(4) 0.073(3) 0.111(5) -0.021(3) 0.066(4) -0.020(3)
C46 0.073(9) 0.057(8) 0.113(13) -0.007(9) 0.071(10) -0.013(8)
C48 0.086(10) 0.040(7) 0.108(14) -0.002(9) 0.049(11) -0.001(8)
N49 0.099(4) 0.073(3) 0.111(5) -0.021(3) 0.066(4) -0.020(3)
N50 0.130(6) 0.176(7) 0.099(6) -0.010(5) 0.072(6) 0.041(5)
C182 0.130(6) 0.176(7) 0.099(6) -0.010(5) 0.072(6) 0.041(5)
N89 0.130(6) 0.176(7) 0.099(6) -0.010(5) 0.072(6) 0.041(5)
C1F 0.130(6) 0.176(7) 0.099(6) -0.010(5) 0.072(6) 0.041(5)
C88 0.130(6) 0.176(7) 0.099(6) -0.010(5) 0.072(6) 0.041(5)
C52 0.088(9) 0.062(8) 0.087(12) 0.015(7) 0.076(9) 0.015(7)
C53 0.126(12) 0.022(6) 0.048(9) -0.019(6) 0.053(9) -0.011(8)
C54 0.051(8) 0.085(10) 0.046(10) -0.006(9) 0.029(8) -0.023(8)
C55 0.089(10) 0.038(8) 0.123(13) 0.009(7) 0.082(10) 0.013(7)
N56 0.143(12) 0.134(11) 0.080(11) 0.049(11) 0.070(10) 0.014(11)
C57 0.103(11) 0.059(9) 0.108(13) -0.016(9) 0.087(11) -0.007(9)
C58 0.080(10) 0.153(18) 0.065(13) 0.022(13) 0.047(10) -0.001(11)
C59 0.099(11) 0.059(8) 0.102(13) 0.018(9) 0.064(11) 0.000(9)
C60 0.068(9) 0.056(8) 0.061(11) -0.028(8) 0.029(9) -0.014(7)
C62 0.082(10) 0.056(9) 0.102(14) -0.027(9) 0.052(10) -0.009(7)
C68 0.110(11) 0.041(8) 0.127(14) 0.038(8) 0.077(11) 0.033(7)
C70 0.099(4) 0.073(3) 0.111(5) -0.021(3) 0.066(4) -0.020(3)
C73 0.151(17) 0.116(15) 0.18(2) -0.023(17) 0.094(19) -0.075(13)
C74 0.123(11) 0.078(9) 0.057(10) 0.005(8) 0.060(9) 0.031(9)
C75 0.066(9) 0.074(9) 0.087(13) -0.047(10) 0.054(10) -0.027(8)
C76 0.099(4) 0.073(3) 0.111(5) -0.021(3) 0.066(4) -0.020(3)
C77 0.048(8) 0.072(9) 0.087(11) 0.000(8) 0.043(9) 0.003(7)
N78 0.072(4) 0.141(7) 0.264(11) -0.017(6) 0.073(7) 0.000(4)
C174 0.072(4) 0.141(7) 0.264(11) -0.017(6) 0.073(7) 0.000(4)
N142 0.072(4) 0.141(7) 0.264(11) -0.017(6) 0.073(7) 0.000(4)
C18 0.072(4) 0.141(7) 0.264(11) -0.017(6) 0.073(7) 0.000(4)
C17 0.072(4) 0.141(7) 0.264(11) -0.017(6) 0.073(7) 0.000(4)
C79 0.077(9) 0.109(11) 0.088(12) -0.021(9) 0.057(9) -0.034(9)
N80 0.111(5) 0.146(6) 0.132(6) 0.042(5) 0.086(5) -0.018(4)
C81 0.104(14) 0.152(17) 0.069(15) -0.059(15) 0.017(11) -0.027(14)
C83 0.088(10) 0.066(8) 0.082(12) -0.013(8) 0.067(10) -0.010(8)
C86 0.084(9) 0.069(9) 0.091(12) -0.004(10) 0.050(9) 0.002(8)
C87 0.055(7) 0.072(8) 0.093(11) 0.015(8) 0.045(8) 0.005(7)
C91 0.051(8) 0.058(8) 0.125(15) -0.026(9) 0.040(10) 0.002(7)
C94 0.111(5) 0.146(6) 0.132(6) 0.042(5) 0.086(5) -0.018(4)
C97 0.084(11) 0.067(9) 0.090(12) 0.035(9) 0.044(10) 0.013(9)
C106 0.098(10) 0.056(8) 0.081(13) -0.001(8) 0.064(10) -0.019(8)
C108 0.105(11) 0.038(7) 0.099(12) -0.003(7) 0.070(10) -0.019(8)
C114 0.133(12) 0.036(7) 0.181(17) 0.032(9) 0.124(13) 0.028(8)
C119 0.082(9) 0.060(9) 0.105(12) 0.018(8) 0.056(9) 0.015(7)
C122 0.093(10) 0.053(9) 0.086(13) -0.001(8) 0.061(10) 0.011(7)
C124 0.118(14) 0.090(12) 0.112(19) 0.056(12) 0.080(15) 0.034(11)
N131 0.069(8) 0.095(10) 0.081(10) -0.010(8) 0.044(8) 0.006(7)
C132 0.078(11) 0.086(12) 0.17(2) 0.054(13) 0.073(14) 0.011(9)
C136 0.066(9) 0.112(11) 0.180(18) -0.054(11) 0.077(11) -0.023(9)
C137 0.145(15) 0.086(13) 0.067(13) 0.005(10) 0.028(12) -0.031(11)
C145 0.111(5) 0.146(6) 0.132(6) 0.042(5) 0.086(5) -0.018(4)
C169 0.111(5) 0.146(6) 0.132(6) 0.042(5) 0.086(5) -0.018(4)
C1 0.066(8) 0.054(8) 0.098(12) 0.014(7) 0.047(9) 0.016(7)
C2 0.073(9) 0.049(8) 0.069(11) 0.013(7) 0.039(9) 0.022(7)
C4 0.096(11) 0.089(10) 0.121(14) 0.019(10) 0.076(11) 0.028(8)
C5 0.073(9) 0.057(8) 0.083(12) -0.002(9) 0.062(9) -0.006(7)
C6 0.133(13) 0.082(10) 0.074(12) 0.030(8) 0.075(11) -0.003(9)
C7 0.082(11) 0.060(10) 0.141(18) 0.006(11) 0.033(12) 0.016(8)
C8 0.052(8) 0.058(9) 0.076(12) 0.021(9) 0.006(8) 0.000(7)
C10 0.115(12) 0.085(12) 0.149(18) 0.065(12) 0.089(13) 0.030(10)
C12 0.108(12) 0.114(15) 0.118(15) 0.018(12) 0.066(12) 0.056(11)
C13 0.106(11) 0.056(10) 0.097(13) 0.024(9) 0.056(11) 0.005(9)
C15 0.113(12) 0.078(12) 0.112(14) -0.012(10) 0.069(12) -0.021(9)
C16 0.099(4) 0.073(3) 0.111(5) -0.021(3) 0.066(4) -0.020(3)

loop_
_atom_type_symbol
_atom_type_description
_atom_type_scat_dispersion_real
_atom_type_scat_dispersion_imag
_atom_type_scat_source
C C 0.0033 0.0016 'International Tables Vol C Tables 4.2.6.8 and 6.1.1.4'
H H 0.0000 0.0000 'International Tables Vol C Tables 4.2.6.8 and 6.1.1.4'
B B 0.0013 0.0007 'International Tables Vol C Tables 4.2.6.8 and 6.1.1.4'
F F 0.0171 0.0103 'International Tables Vol C Tables 4.2.6.8 and 6.1.1.4'
Fe Fe 0.3463 0.8444 'International Tables Vol C Tables 4.2.6.8 and 6.1.1.4'
N N 0.0061 0.0033 'International Tables Vol C Tables 4.2.6.8 and 6.1.1.4'
O O 0.0106 0.0060 'International Tables Vol C Tables 4.2.6.8 and 6.1.1.4'

loop_
_geom_angle_atom_site_label_1
_geom_angle_atom_site_label_2
_geom_angle_atom_site_label_3
_geom_angle
_geom_angle_site_symmetry_1
_geom_angle_site_symmetry_3
N3 Fe1 N24 95.9(4) . .
N4 Fe1 N3 96.7(4) . .
N4 Fe1 N24 95.3(4) . .
N13 Fe1 N3 170.5(4) . .
N13 Fe1 N4 78.8(5) . .
N13 Fe1 N21 96.0(5) . .
N13 Fe1 N24 92.8(4) . .
N21 Fe1 N3 89.3(4) . .
N21 Fe1 N4 171.7(4) . .
N21 Fe1 N24 78.4(4) . .
N50 Fe1 N3 79.6(4) . .
N50 Fe1 N4 95.3(4) . .
N50 Fe1 N13 92.5(4) . .
N50 Fe1 N21 91.3(4) . .
N50 Fe1 N24 168.9(4) . .
N7 Fe2 N8 88.8(4) . .
N7 Fe2 N10 171.4(5) . .
N7 Fe2 N80 92.6(6) . .
N7 Fe2 N131 77.8(6) . .
N8 Fe2 N10 97.0(4) . .
N78 Fe2 N7 94.5(5) . .
N78 Fe2 N8 170.2(5) . .
N78 Fe2 N10 80.8(5) . .
N78 Fe2 N80 94.1(5) . .
N78 Fe2 N131 94.8(5) . .
N80 Fe2 N8 76.5(4) . .
N80 Fe2 N10 94.9(5) . .
N80 Fe2 N131 167.4(5) . .
N131 Fe2 N8 95.0(4) . .
N131 Fe2 N10 95.4(5) . .
C19 O1 C34 123.1(10) . .
C53 O2 C57 121.4(10) . .
C74 N3 Fe1 116.1(9) . .
C74 N3 C5 114.0(10) . 2_656
C5 N3 Fe1 128.6(7) 2_656 .
C54 N4 Fe1 130.6(8) . .
C75 N4 Fe1 112.7(9) . .
C75 N4 C54 116.6(11) . .
C26 O5 C30 119.7(9) . .
C37 O6 C11 119.3(10) . .
C58 N7 Fe2 119.3(12) . .
C58 N7 C137 103.6(14) . .
C137 N7 Fe2 137.0(15) . .
C87 N8 Fe2 117.0(8) . .
C87 N8 C2 114.3(9) . .
C2 N8 Fe2 128.4(7) . .
C14 C9 H9 117.3 . .
C55 C9 H9 117.3 . .
C55 C9 C14 125.5(11) . .
C46 N10 Fe2 127.9(8) . .
C136 N10 Fe2 112.7(9) . .
C136 N10 C46 119.5(11) . .
C52 C11 O6 118.0(12) . .
C52 C11 C68 119.7(13) . .
C68 C11 O6 121.6(11) . .
C28 O12 C22 120.2(9) . .
C36 N13 Fe1 135.2(14) . .
C124 N13 Fe1 119.3(14) . .
C124 N13 C36 104.7(15) . .
C9 C14 H14 123.1 . .
C9 C14 C108 113.8(11) . .
C108 C14 H14 123.1 . .
C106 N15 C28 114.0(12) . .
C26 N16 C19 107.3(10) . .
C19 N17 C53 110.1(10) . .
C94 N18 H18 124.2 . .
C94 N18 C145 111.5(14) . .
C145 N18 H18 124.2 . .
N16 C19 O1 112.6(12) . .
N17 C19 O1 114.8(13) . .
N17 C19 N16 132.1(11) . .
C26 N20 C53 108.9(10) . .
C45 N21 Fe1 115.0(8) . .
C45 N21 C16 105.5(11) . .
C16 N21 Fe1 139.5(9) . .
C42 C22 O12 117.5(13) . .
C42 C22 C48 125.8(13) . .
C48 C22 O12 116.6(12) . .
C106 O23 C108 117.6(9) . .
C40 N24 Fe1 127.2(7) . .
C70 N24 Fe1 112.6(8) . .
C70 N24 C40 120.1(10) . .
C46 C25 H25 120.6 . .
C46 C25 C59 118.9(13) . .
C59 C25 H25 120.6 . .
N16 C26 O5 116.0(12) . .
N16 C26 N20 133.7(11) . .
N20 C26 O5 110.3(11) . .
C52 C27 H27 118.6 . .
C52 C27 C5 122.8(11) . .
C5 C27 H27 118.6 . .
O12 C28 N15 113.6(11) . .
N44 C28 O12 119.4(12) . .
N44 C28 N15 126.8(13) . .
C41 C30 O5 117.8(15) . .
C41 C30 C62 120.0(12) . .
C62 C30 O5 121.5(14) . .
C58 N32 H32 129.1 . .
C58 N32 C73 101.8(16) . .
C73 N32 H32 129.1 . .
C106 N33 C37 111.5(11) . .
C59 C34 O1 116.4(12) . .
C77 C34 O1 118.4(15) . .
C77 C34 C59 125.1(12) . .
N13 C36 H36 125.5 . .
C81 C36 N13 109.0(17) . .
C81 C36 H36 125.5 . .
O6 C37 N33 118.3(12) . .
O6 C37 N44 115.1(14) . .
N44 C37 N33 126.3(10) . .
C86 C40 N24 120.0(13) . .
C122 C40 N24 120.2(12) . .
C122 C40 C86 119.7(12) . .
C30 C41 H41 119.0 . .
C30 C41 C122 121.9(14) . .
C122 C41 H41 119.0 . .
C22 C42 H42 122.4 . .
C22 C42 C83 115.3(12) . .
C83 C42 H42 122.4 . .
C37 N44 C28 113.3(11) . .
N21 C45 N49 112.8(11) . .
N21 C45 C70 116.8(12) . .
N49 C45 C70 130.4(13) . .
C25 C46 N10 117.4(14) . .
C97 C46 N10 120.5(11) . .
C97 C46 C25 122.0(13) . .
C22 C48 H48 121.3 . .
C60 C48 C22 117.5(12) . .
C60 C48 H48 121.3 . .
C45 N49 H49 128.3 . .
C76 N49 C45 103.5(11) . .
C76 N49 H49 128.3 . .
C182 N50 Fe1 112.1(6) . .
C182 N50 C88 108.0 . .
C88 N50 Fe1 138.8(6) . .
N50 C182 N89 108.0 . .
C74 C182 N50 118.6(9) . .
C74 C182 N89 133.4(9) . .
C182 N89 H89 126.0 . .
C1F N89 C182 108.0 . .
C1F N89 H89 126.0 . .
N89 C1F H1F 126.0 . .
N89 C1F C88 108.0 . .
C88 C1F H1F 126.0 . .
N50 C88 C1F 108.0 . .
N50 C88 H88 126.0 . .
C1F C88 H88 126.0 . .
C11 C52 H52 120.9 . .
C27 C52 C11 118.1(12) . .
C27 C52 H52 120.9 . .
O2 C53 N17 115.1(12) . .
O2 C53 N20 117.2(12) . .
N17 C53 N20 127.6(9) . .
C60 C54 N4 123.0(12) . .
C60 C54 C83 120.1(12) . .
C83 C54 N4 116.7(13) . .
C9 C55 C119 119.9(11) . .
C9 C55 N131 120.0(11) . .
C119 C55 N131 120.1(11) . .
C81 N56 H56 127.1 . .
C124 N56 H56 127.1 . .
C124 N56 C81 105.9(15) . .
C91 C57 O2 114.7(13) . .
C114 C57 O2 121.7(14) . .
C114 C57 C91 123.5(12) . .
N7 C58 C132 105.7(16) . .
N32 C58 N7 113.9(15) . .
N32 C58 C132 140.0(17) . .
C25 C59 H59 122.1 . .
C34 C59 C25 115.9(11) . .
C34 C59 H59 122.1 . .
C48 C60 C54 121.9(12) . .
C48 C60 H60 119.1 . .
C54 C60 H60 119.1 . .
C30 C62 H62 120.2 . .
C86 C62 C30 119.6(13) . .
C86 C62 H62 120.2 . .
C11 C68 H68 120.3 . .
C11 C68 C6 119.4(12) . .
C6 C68 H68 120.3 . .
N24 C70 C45 117.2(13) . .
N24 C70 H70 121.4 . .
C45 C70 H70 121.4 . .
N32 C73 H73 124.6 . .
C137 C73 N32 110.9(17) . .
C137 C73 H73 124.6 . .
N3 C74 C182 111.8(12) . .
N3 C74 H74 124.1 . .
C182 C74 H74 124.1 . .
N4 C75 H75 120.9 . .
N4 C75 C124 118.3(13) . .
C124 C75 H75 120.9 . .
N49 C76 H76 124.6 . .
N49 C76 C16 110.8(12) . .
C16 C76 H76 124.6 . .
C34 C77 H77 121.7 . .
C34 C77 C97 116.6(13) . .
C97 C77 H77 121.7 . .
C174 N78 Fe2 108.2(6) . .
C17 N78 Fe2 143.0(6) . .
C17 N78 C174 108.0 . .
N78 C174 N142 108.0 . .
C136 C174 N78 121.7(10) . .
C136 C174 N142 130.0(10) . .
C174 N142 H142 126.0 . .
C18 N142 C174 108.0 . .
C18 N142 H142 126.0 . .
N142 C18 H18A 126.0 . .
N142 C18 C17 108.0 . .
C17 C18 H18A 126.0 . .
N78 C17 C18 108.0 . .
N78 C17 H17 126.0 . .
C18 C17 H17 126.0 . .
C108 C79 H79 121.6 . .
C108 C79 C119 116.8(11) . .
C119 C79 H79 121.6 . .
C94 N80 Fe2 112.7(9) . .
C169 N80 Fe2 137.4(11) . .
C169 N80 C94 108.6(13) . .
C36 C81 H81 127.1 . .
N56 C81 C36 105.9(16) . .
N56 C81 H81 127.1 . .
C42 C83 H83 120.3 . .
C54 C83 C42 119.3(11) . .
C54 C83 H83 120.3 . .
C40 C86 H86 119.4 . .
C62 C86 C40 121.2(14) . .
C62 C86 H86 119.4 . .
N8 C87 H87 122.9 . .
N8 C87 C94 114.1(11) . .
C94 C87 H87 122.9 . .
C57 C91 H91 120.6 . .
C57 C91 C1 118.7(12) . .
C1 C91 H91 120.6 . .
N18 C94 N80 106.5(13) . .
N18 C94 C87 134.7(16) . .
N80 C94 C87 118.3(13) . .
C46 C97 C77 121.4(12) . .
C46 C97 H97 119.3 . .
C77 C97 H97 119.3 . .
N15 C106 O23 120.2(10) . .
N33 C106 N15 128.0(14) . .
N33 C106 O23 111.7(13) . .
C14 C108 O23 118.3(11) . .
C79 C108 C14 124.3(10) . .
C79 C108 O23 115.9(12) . .
C57 C114 H114 121.2 . .
C4 C114 C57 117.6(13) . .
C4 C114 H114 121.2 . .
C55 C119 C79 119.5(11) . .
C55 C119 H119 120.3 . .
C79 C119 H119 120.3 . .
C40 C122 C41 117.4(12) . .
C40 C122 H122 121.3 . .
C41 C122 H122 121.3 . .
N13 C124 N56 114.4(17) . .
N13 C124 C75 111.0(17) . .
N56 C124 C75 134.4(18) . .
C55 N131 Fe2 131.7(9) . .
C132 N131 Fe2 112.9(12) . .
C132 N131 C55 115.3(14) . .
C58 C132 H132 118.1 . .
N131 C132 C58 123.9(17) . .
N131 C132 H132 118.1 . .
N10 C136 C174 116.6(13) . .
N10 C136 H136 121.7 . .
C174 C136 H136 121.7 . .
N7 C137 H137 125.1 . .
C73 C137 N7 109.7(17) . .
C73 C137 H137 125.1 . .
N18 C145 H145 128.4 . .
C169 C145 N18 103.1(12) . .
C169 C145 H145 128.4 . .
N80 C169 C145 110.0(15) . .
N80 C169 H169 125.0 . .
C145 C169 H169 125.0 . .
C91 C1 H1 121.0 . .
C2 C1 C91 117.9(12) 2_656 .
C2 C1 H1 121.0 2_656 .
C1 C2 N8 119.1(12) 2_656 .
C4 C2 N8 121.2(12) 2_656 .
C4 C2 C1 119.7(12) 2_656 2_656
C114 C4 C2 122.4(13) . 2_656
C114 C4 H4 118.8 . .
C2 C4 H4 118.8 2_656 .
C27 C5 N3 121.1(12) . 2_656
C6 C5 N3 118.1(13) . 2_656
C6 C5 C27 120.8(13) . .
C68 C6 H6 120.5 . .
C5 C6 C68 118.9(13) . .
C5 C6 H6 120.5 . .
C12 C7 H7 119.6 . .
C13 C7 H7 119.6 . .
C13 C7 C12 120.7(15) . .
C10 C8 H8 118.8 . .
C15 C8 H8 118.8 . .
C15 C8 C10 122.5(14) . .
C8 C10 H10 120.8 . .
C12 C10 C8 118.4(14) . .
C12 C10 H10 120.8 . .
C7 C12 H12 122.0 . .
C10 C12 C7 116.1(15) . .
C10 C12 H12 122.0 . .
C7 C13 H13 120.2 . .
C15 C13 C7 119.6(15) . .
C15 C13 H13 120.2 . .
C8 C15 C13 122.4(15) . .
C8 C15 H15 118.8 . .
C13 C15 H15 118.8 . .
N21 C16 H16 126.4 . .
C76 C16 N21 107.2(12) . .
C76 C16 H16 126.4 . .
F22 B3 F22 112(5) . 2_656
F22 B3 F21 109.0(15) 2_656 .
F22 B3 F21 108.1(13) . .
F22 B3 F21 109.0(15) . 2_656
F22 B3 F21 108.1(13) 2_656 2_656
F21 B3 F21 111(4) 2_656 .
F19 B4 F17 107.2(13) . .
F19 B4 F20 111.8(19) . .
F19 B4 F18 109.5(13) . .
F20 B4 F17 107.8(13) . .
F20 B4 F18 108.8(13) . .
F18 B4 F17 111.9(19) . .
F5 B1 F6 109.7(17) . .
F5 B1 F7 110.0(17) . .
F6 B1 F7 104.4(16) . .
F8 B1 F5 112.3(17) . .
F8 B1 F6 108.7(17) . .
F8 B1 F7 111.5(17) . .
F9 B6 F10 114.9(19) . .
F9 B6 F11 108.2(18) . .
F9 B6 F12 110.7(18) . .
F11 B6 F10 105.7(17) . .
F12 B6 F10 106.7(17) . .
F12 B6 F11 110.5(19) . .
F2 B2 F3 110.4(19) . .
F2 B2 F4 108.0(18) . .
F3 B2 F4 110.5(18) . .
F1 B2 F2 107.4(18) . .
F1 B2 F3 109.4(18) . .
F1 B2 F4 111.1(19) . .
F16 B5 F15 109.6(16) . .
F16 B5 F13 107.9(17) . .
F13 B5 F15 111.7(17) . .
F14 B5 F15 111.7(17) . .
F14 B5 F16 110.4(17) . .
F14 B5 F13 105.4(16) . .

loop_
_geom_bond_atom_site_label_1
_geom_bond_atom_site_label_2
_geom_bond_distance
_geom_bond_site_symmetry_2
Fe1 N3 2.087(10) .
Fe1 N4 2.053(10) .
Fe1 N13 1.969(11) .
Fe1 N21 1.979(9) .
Fe1 N24 2.088(8) .
Fe1 N50 1.926(7) .
Fe2 N7 2.047(11) .
Fe2 N8 2.101(9) .
Fe2 N10 2.118(10) .
Fe2 N78 1.979(7) .
Fe2 N80 2.051(11) .
Fe2 N131 2.074(13) .
O1 C19 1.355(12) .
O1 C34 1.430(13) .
O2 C53 1.336(11) .
O2 C57 1.427(13) .
N3 C74 1.269(12) .
N3 C5 1.446(14) 2_656
N4 C54 1.407(14) .
N4 C75 1.269(15) .
O5 C26 1.372(12) .
O5 C30 1.399(13) .
O6 C11 1.428(14) .
O6 C37 1.307(11) .
N7 C58 1.376(16) .
N7 C137 1.393(17) .
N8 C87 1.258(12) .
N8 C2 1.486(14) .
C9 H9 0.9300 .
C9 C14 1.375(14) .
C9 C55 1.282(14) .
N10 C46 1.454(15) .
N10 C136 1.249(13) .
C11 C52 1.394(14) .
C11 C68 1.399(15) .
O12 C22 1.467(13) .
O12 C28 1.319(13) .
N13 C36 1.38(2) .
N13 C124 1.284(15) .
C14 H14 0.9300 .
C14 C108 1.397(15) .
N15 C28 1.326(14) .
N15 C106 1.310(14) .
N16 C19 1.334(15) .
N16 C26 1.301(13) .
N17 C19 1.300(14) .
N17 C53 1.352(14) .
N18 H18 0.8600 .
N18 C94 1.292(15) .
N18 C145 1.367(15) .
N20 C26 1.318(13) .
N20 C53 1.354(14) .
N21 C45 1.315(14) .
N21 C16 1.401(13) .
C22 C42 1.359(14) .
C22 C48 1.369(15) .
O23 C106 1.371(14) .
O23 C108 1.409(12) .
N24 C40 1.426(14) .
N24 C70 1.273(13) .
C25 H25 0.9300 .
C25 C46 1.384(14) .
C25 C59 1.404(16) .
C27 H27 0.9300 .
C27 C52 1.364(14) .
C27 C5 1.372(15) .
C28 N44 1.317(13) .
C30 C41 1.375(16) .
C30 C62 1.376(17) .
N32 H32 0.8600 .
N32 C58 1.347(18) .
N32 C73 1.43(2) .
N33 C37 1.391(15) .
N33 C106 1.304(13) .
C34 C59 1.401(16) .
C34 C77 1.360(15) .
C36 H36 0.9300 .
C36 C81 1.37(2) .
C37 N44 1.313(14) .
C40 C86 1.420(15) .
C40 C122 1.382(15) .
C41 H41 0.9300 .
C41 C122 1.405(16) .
C42 H42 0.9300 .
C42 C83 1.415(15) .
C45 N49 1.393(14) .
C45 C70 1.398(15) .
C46 C97 1.351(16) .
C48 H48 0.9300 .
C48 C60 1.330(16) .
N49 H49 0.8600 .
N49 C76 1.351(13) .
N50 C182 1.4200 .
N50 C88 1.4200 .
C182 N89 1.4200 .
C182 C74 1.418(13) .
N89 H89 0.8600 .
N89 C1F 1.4200 .
C1F H1F 0.9300 .
C1F C88 1.4200 .
C88 H88 0.9300 .
C52 H52 0.9300 .
C54 C60 1.364(14) .
C54 C83 1.399(14) .
C55 C119 1.390(15) .
C55 N131 1.434(15) .
N56 H56 0.8600 .
N56 C81 1.372(17) .
N56 C124 1.334(18) .
C57 C91 1.366(16) .
C57 C114 1.363(16) .
C58 C132 1.50(2) .
C59 H59 0.9300 .
C60 H60 0.9300 .
C62 H62 0.9300 .
C62 C86 1.353(15) .
C68 H68 0.9300 .
C68 C6 1.428(16) .
C70 H70 0.9300 .
C73 H73 0.9300 .
C73 C137 1.30(2) .
C74 H74 0.9300 .
C75 H75 0.9300 .
C75 C124 1.49(2) .
C76 H76 0.9300 .
C76 C16 1.358(15) .
C77 H77 0.9300 .
C77 C97 1.372(15) .
N78 C174 1.4200 .
N78 C17 1.4200 .
C174 N142 1.4200 .
C174 C136 1.349(14) .
N142 H142 0.8600 .
N142 C18 1.4200 .
C18 H18A 0.9300 .
C18 C17 1.4200 .
C17 H17 0.9300 .
C79 H79 0.9300 .
C79 C108 1.354(15) .
C79 C119 1.397(15) .
N80 C94 1.342(17) .
N80 C169 1.307(14) .
C81 H81 0.9300 .
C83 H83 0.9300 .
C86 H86 0.9300 .
C87 H87 0.9300 .
C87 C94 1.417(16) .
C91 H91 0.9300 .
C91 C1 1.413(15) .
C97 H97 0.9300 .
C114 H114 0.9300 .
C114 C4 1.360(15) .
C119 H119 0.9300 .
C122 H122 0.9300 .
N131 C132 1.254(19) .
C132 H132 0.9300 .
C136 H136 0.9300 .
C137 H137 0.9300 .
C145 H145 0.9300 .
C145 C169 1.351(17) .
C169 H169 0.9300 .
C1 H1 0.9300 .
C1 C2 1.407(14) 2_656
C2 C1 1.407(14) 2_656
C2 C4 1.373(16) 2_656
F15 B5 1.327(17) .
C4 C2 1.373(16) 2_656
C4 H4 0.9300 .
C5 N3 1.446(14) 2_656
C5 C6 1.338(15) .
C6 H6 0.9300 .
C7 H7 0.9300 .
C7 C12 1.48(2) .
C7 C13 1.35(2) .
C8 H8 0.9300 .
C8 C10 1.423(18) .
C8 C15 1.305(17) .
C10 H10 0.9300 .
C10 C12 1.36(2) .
C12 H12 0.9300 .
C13 H13 0.9300 .
C13 C15 1.322(17) .
C15 H15 0.9300 .
C16 H16 0.9300 .
F5 B1 1.317(18) .
F6 B1 1.328(18) .
F8 B1 1.302(18) .
F7 B1 1.352(18) .
F16 B5 1.308(18) .
F13 B5 1.314(18) .
F14 B5 1.302(18) .
B3 F22 1.284(18) 2_656
B3 F22 1.284(18) .
B3 F21 1.299(18) .
B3 F21 1.299(18) 2_656
B4 F19 1.308(14) .
B4 F17 1.321(14) .
B4 F20 1.309(14) .
B4 F18 1.320(14) .
F2 B2 1.325(19) .
F3 B2 1.332(19) .
F1 B2 1.314(19) .
F4 B2 1.335(19) .
F10 B6 1.337(19) .
F9 B6 1.300(18) .
F11 B6 1.319(19) .
F12 B6 1.300(19) .

loop_
_platon_squeeze_void_nr
_platon_squeeze_void_average_x
_platon_squeeze_void_average_y
_platon_squeeze_void_average_z
_platon_squeeze_void_volume
_platon_squeeze_void_count_electrons
_platon_squeeze_void_content
1 -0.036 0.245 0.000 4886 1111 ' '
2 0.339 0.577 0.500 4866 1126 ' '
